data_1526088
loop_
_publ_author_name
'Murashova, E.V.'
'Chudinova, N.N.'

_publ_section_title
;
 Sodium-manganese cyclopentaphosphate: synthesis and crystal structure
;
_journal_name_full Kristallografiya
_journal_page_first 625
_journal_page_last 628
_journal_volume 45
_journal_year 2000
_chemical_formula_sum 'Mn Na2 O15 P5'
_chemical_name_systematic 'Na2 Mn (P5 O15)'
_space_group_IT_number 11
_symmetry_space_group_name_Hall '-P 2yb'
_symmetry_space_group_name_H-M 'P 1 21/m 1'
_cell_angle_alpha 90
_cell_angle_beta 103.61
_cell_angle_gamma 90
_cell_formula_units_Z 2
_cell_length_a 5.1768
_cell_length_b 13.541
_cell_length_c 8.771
_cell_volume 597.574
_citation_journal_id_ASTM KRISAJ
_cod_data_source_file Murashova_KRISAJ_2000_176.cif
_cod_data_source_block Mn1Na2O15P5
_cod_original_formula_sum 'Mn1 Na2 O15 P5'
_cod_database_code 1526088

loop_
_symmetry_equiv_pos_as_xyz
x,y,z
-x,y+1/2,-z
-x,-y,-z
x,-y-1/2,z

loop_
_atom_site_label
_atom_site_type_symbol
_atom_site_fract_x
_atom_site_fract_y
_atom_site_fract_z
_atom_site_occupancy
_atom_site_U_iso_or_equiv
P3 P+5 0.5438 0.25 0.005 1 0.0
Mn1 Mn+3 0.5 0.5 0.5 1 0.0
O7 O-2 0.0082 0.25 0.4581 1 0.0
O1 O-2 0.4929 0.4869 0.7157 1 0.0
O9 O-2 0.7936 0.25 0.1254 1 0.0
O4 O-2 0.1382 0.3554 0.6897 1 0.0
P1 P+5 0.3499 0.42147 0.8095 1 0.0
O3 O-2 0.5607 0.3414 0.8874 1 0.0
Na1 Na+1 0.0781 0.391 0.1291 1 0.0
P2 P+5 -0.0176 0.35938 0.5127 1 0.0
O6 O-2 0.1204 0.4226 0.4181 1 0.0
O5 O-2 0.6934 0.3787 0.5067 1 0.0
O2 O-2 0.2163 0.4698 0.919 1 0.0
O8 O-2 0.2834 0.25 0.0451 1 0.0
